data_7048943
loop_
_publ_author_name
'Campillo, David'
'Bel\'io, \'Ursula'
'Mart\'in, Antonio'

_publ_section_title
;
 New Pt\\rightarrow M (M = Ag or Tl) complexes based on anionic
 cyclometalated Pt(ii) complexes.
;
_journal_issue 10
_journal_name_full 'Dalton transactions (Cambridge, England : 2003)'
_journal_page_first 3270
_journal_page_last 3283
_journal_paper_doi 10.1039/c9dt00121b
_journal_volume 48
_journal_year 2019
_chemical_formula_moiety 'C44 H30 N4 Pt2 S2 Tl, C16 H36 N, C H2 Cl2'
_chemical_formula_sum 'C61 H68 Cl2 N5 Pt2 S2 Tl'
_chemical_formula_weight 1600.77
_space_group_crystal_system monoclinic
_space_group_IT_number 14
_space_group_name_Hall '-P 2ybc'
_space_group_name_H-M_alt 'P 1 21/c 1'
_symmetry_space_group_name_Hall '-P 2ybc'
_symmetry_space_group_name_H-M 'P 1 21/c 1'
_atom_sites_solution_hydrogens geom
_audit_creation_method SHELXL-2014/8
_audit_update_record
;
2018-11-06 deposited with the CCDC.
2019-02-08 downloaded from the CCDC.
;
_cell_angle_alpha 90
_cell_angle_beta 103.3308(19)
_cell_angle_gamma 90
_cell_formula_units_Z 4
_cell_length_a 13.8571(2)
_cell_length_b 24.0654(5)
_cell_length_c 17.5724(4)
_cell_measurement_reflns_used 18851
_cell_measurement_temperature 100(2)
_cell_measurement_theta_max 30.1580
_cell_measurement_theta_min 3.4500
_cell_volume 5702.1(2)
_computing_cell_refinement 'CrysAlisPro 1.171.38.41r (Rigaku OD, 2015)'
_computing_data_collection 'CrysAlisPro 1.171.38.41r (Rigaku OD, 2015)'
_computing_data_reduction 'CrysAlisPro 1.171.38.41r (Rigaku OD, 2015)'
_computing_structure_refinement 'SHELXL-2014/8 (Sheldrick, 2014)'
_computing_structure_solution shelxs
_diffrn_ambient_temperature 100(2)
_diffrn_detector_area_resol_mean 16.0655
_diffrn_measured_fraction_theta_full 0.997
_diffrn_measured_fraction_theta_max 0.886
_diffrn_measurement_details
;
List of Runs (angles in degrees, time in seconds):

  # Type    Start    End  Width  t~exp~   \w     \q     \k     \f   Frames
#--------------------------------------------------------------------------
  1  \w    -37.00  50.00   1.00  125.00    --  -18.15  57.00-180.00   87
  2  \w    -92.00 -34.00   1.00  125.00    --  -18.15-179.00 -90.00   58
  3  \w    -25.00  22.00   1.00  125.00    --  -18.15 -99.00   0.00   47
  4  \w    -52.00  58.00   1.00  125.00    --   20.34 -19.00 120.00  110
  5  \w     34.00  95.00   1.00  125.00    --   20.34 179.00   0.00   61
  6  \w    -87.00 -62.00   1.00  125.00    --  -18.15 -77.00 150.00   25
;
_diffrn_measurement_device_type 'Xcalibur, Sapphire3'
_diffrn_measurement_method '\w scans'
_diffrn_orient_matrix_type 'CrysAlisPro convention (1999,Acta A55,543-557)'
_diffrn_orient_matrix_UB_11 0.0433018000
_diffrn_orient_matrix_UB_12 -0.0152533000
_diffrn_orient_matrix_UB_13 0.0172289000
_diffrn_orient_matrix_UB_21 0.0297248000
_diffrn_orient_matrix_UB_22 0.0210181000
_diffrn_orient_matrix_UB_23 -0.0113693000
_diffrn_orient_matrix_UB_31 0.0026177000
_diffrn_orient_matrix_UB_32 0.0139611000
_diffrn_orient_matrix_UB_33 0.0359756000
_diffrn_radiation_type MoK\a
_diffrn_radiation_wavelength 0.71073
_diffrn_reflns_av_R_equivalents 0.0410
_diffrn_reflns_av_unetI/netI 0.0418
_diffrn_reflns_Laue_measured_fraction_full 0.997
_diffrn_reflns_Laue_measured_fraction_max 0.886
_diffrn_reflns_limit_h_max 19
_diffrn_reflns_limit_h_min -19
_diffrn_reflns_limit_k_max 33
_diffrn_reflns_limit_k_min -32
_diffrn_reflns_limit_l_max 24
_diffrn_reflns_limit_l_min -24
_diffrn_reflns_number 49714
_diffrn_reflns_point_group_measured_fraction_full 0.997
_diffrn_reflns_point_group_measured_fraction_max 0.886
_diffrn_reflns_theta_full 25.000
_diffrn_reflns_theta_max 30.144
_diffrn_reflns_theta_min 3.215
_diffrn_source 'fine-focus sealed X-ray tube'
_exptl_absorpt_coefficient_mu 7.924
_exptl_absorpt_correction_T_max 1.00000
_exptl_absorpt_correction_T_min 0.59013
_exptl_absorpt_correction_type multi-scan
_exptl_absorpt_process_details
;
CrysAlisPro 1.171.38.41r (Rigaku Oxford Diffraction, 2015)
Empirical absorption correction using spherical harmonics,
 implemented in SCALE3 ABSPACK scaling algorithm.
;
_exptl_crystal_colour 'dark red'
_exptl_crystal_density_diffrn 1.865
_exptl_crystal_description block
_exptl_crystal_F_000 3088
_exptl_crystal_size_max 0.41
_exptl_crystal_size_mid 0.22
_exptl_crystal_size_min 0.15
_refine_diff_density_max 2.043
_refine_diff_density_min -1.717
_refine_diff_density_rms 0.159
_refine_ls_extinction_method none
_refine_ls_goodness_of_fit_ref 1.065
_refine_ls_hydrogen_treatment constr
_refine_ls_matrix_type full
_refine_ls_number_parameters 662
_refine_ls_number_reflns 14927
_refine_ls_number_restraints 0
_refine_ls_restrained_S_all 1.065
_refine_ls_R_factor_all 0.0464
_refine_ls_R_factor_gt 0.0336
_refine_ls_shift/su_max 0.004
_refine_ls_shift/su_mean 0.000
_refine_ls_structure_factor_coef Fsqd
_refine_ls_weighting_details 'w=1/[\s^2^(Fo^2^)+(0.0229P)^2^+11.9342P] where P=(Fo^2^+2Fc^2^)/3'
_refine_ls_weighting_scheme calc
_refine_ls_wR_factor_gt 0.0684
_refine_ls_wR_factor_ref 0.0731
_reflns_Friedel_coverage 0.000
_reflns_number_gt 12238
_reflns_number_total 14927
_reflns_threshold_expression 'I > 2\s(I)'
_cod_data_source_file c9dt00121b2.cif
_cod_data_source_block 9'_amt990
_cod_depositor_comments 'Adding full bibliography for 7048938--7048945.cif.'
_cod_database_code 7048943
_shelx_shelxl_version_number 2014/8
_shelx_space_group_comment
;
The symmetry employed for this shelxl refinement is uniquely defined
by the following loop, which should always be used as a source of
symmetry information in preference to the above space-group names.
They are only intended as comments.
;

loop_
_space_group_symop_operation_xyz
'x, y, z'
'-x, y+1/2, -z+1/2'
'-x, -y, -z'
'x, -y-1/2, z-1/2'

loop_
_atom_site_label
_atom_site_type_symbol
_atom_site_fract_x
_atom_site_fract_y
_atom_site_fract_z
_atom_site_U_iso_or_equiv
_atom_site_adp_type
_atom_site_occupancy
_atom_site_site_symmetry_order
_atom_site_calc_flag
_atom_site_refinement_flags_posn
_atom_site_refinement_flags_adp
Pt1 Pt 0.43415(2) 0.80327(2) 0.75991(2) 0.01829(5) Uani 1 1 d . .
Pt2 Pt 0.05539(2) 0.80351(2) 0.84358(2) 0.01591(4) Uani 1 1 d . .
Tl Tl 0.24825(2) 0.81820(2) 0.80598(2) 0.01885(4) Uani 1 1 d . .
S1 S 0.51078(8) 0.81312(5) 0.88921(7) 0.0230(2) Uani 1 1 d . .
S2 S -0.02441(8) 0.82545(5) 0.71845(6) 0.0204(2) Uani 1 1 d . .
N1 N 0.3902(3) 0.78841(18) 0.6453(2) 0.0251(9) Uani 1 1 d . .
N2 N 0.3682(3) 0.88436(15) 0.9080(2) 0.0182(8) Uani 1 1 d . .
N3 N 0.0994(2) 0.78039(16) 0.9552(2) 0.0183(8) Uani 1 1 d . .
N4 N 0.1324(3) 0.88827(16) 0.7033(2) 0.0198(8) Uani 1 1 d . .
C1 C 0.3755(3) 0.7352(2) 0.6225(3) 0.0288(12) Uani 1 1 d . .
C2 C 0.3511(3) 0.7237(3) 0.5422(3) 0.0390(15) Uani 1 1 d . .
H2 H 0.3406 0.6866 0.5239 0.047 Uiso 1 1 calc R U
C3 C 0.3426(4) 0.7675(3) 0.4899(3) 0.0450(17) Uani 1 1 d . .
H3 H 0.3257 0.7601 0.4353 0.054 Uiso 1 1 calc R U
C4 C 0.3582(4) 0.8216(3) 0.5156(3) 0.0385(14) Uani 1 1 d . .
H4 H 0.3521 0.8514 0.4792 0.046 Uiso 1 1 calc R U
C5 C 0.3830(3) 0.8318(2) 0.5958(3) 0.0283(11) Uani 1 1 d . .
C6 C 0.3871(3) 0.6952(2) 0.6860(3) 0.0262(11) Uani 1 1 d . .
C7 C 0.4187(3) 0.7184(2) 0.7628(3) 0.0235(10) Uani 1 1 d . .
C8 C 0.4267(3) 0.6804(2) 0.8241(3) 0.0311(12) Uani 1 1 d . .
H8 H 0.4473 0.6936 0.8762 0.037 Uiso 1 1 calc R U
C9 C 0.4060(4) 0.6243(2) 0.8124(4) 0.0381(13) Uani 1 1 d . .
H9 H 0.4136 0.6001 0.8561 0.046 Uiso 1 1 calc R U
C10 C 0.3743(4) 0.6033(2) 0.7375(4) 0.0440(15) Uani 1 1 d . .
H10 H 0.3589 0.5650 0.7294 0.053 Uiso 1 1 calc R U
C11 C 0.3652(4) 0.6388(2) 0.6745(4) 0.0398(14) Uani 1 1 d . .
H11 H 0.3438 0.6248 0.6229 0.048 Uiso 1 1 calc R U
C12 C 0.4065(3) 0.8855(2) 0.6353(3) 0.0261(11) Uani 1 1 d . .
C13 C 0.4351(3) 0.8835(2) 0.7190(3) 0.0228(10) Uani 1 1 d . .
C14 C 0.4604(3) 0.9347(2) 0.7561(3) 0.0272(10) Uani 1 1 d . .
H14 H 0.4820 0.9356 0.8115 0.033 Uiso 1 1 calc R U
C15 C 0.4551(4) 0.9843(2) 0.7151(3) 0.0355(13) Uani 1 1 d . .
H15 H 0.4728 1.0181 0.7427 0.043 Uiso 1 1 calc R U
C16 C 0.4241(4) 0.9851(2) 0.6339(4) 0.0413(14) Uani 1 1 d . .
H16 H 0.4195 1.0192 0.6061 0.050 Uiso 1 1 calc R U
C17 C 0.4003(4) 0.9357(3) 0.5945(3) 0.0372(13) Uani 1 1 d . .
H17 H 0.3795 0.9357 0.5391 0.045 Uiso 1 1 calc R U
C18 C 0.4629(3) 0.86807(18) 0.9346(2) 0.0189(9) Uani 1 1 d . .
C19 C 0.5242(3) 0.8926(2) 1.0008(3) 0.0234(10) Uani 1 1 d . .
H19 H 0.5910 0.8807 1.0188 0.028 Uiso 1 1 calc R U
C20 C 0.4865(3) 0.9341(2) 1.0394(3) 0.0278(11) Uani 1 1 d . .
H20 H 0.5270 0.9509 1.0846 0.033 Uiso 1 1 calc R U
C21 C 0.3886(4) 0.9516(2) 1.0120(3) 0.0259(10) Uani 1 1 d . .
H21 H 0.3611 0.9804 1.0372 0.031 Uiso 1 1 calc R U
C22 C 0.3334(3) 0.92528(19) 0.9469(3) 0.0217(9) Uani 1 1 d . .
H22 H 0.2665 0.9367 0.9280 0.026 Uiso 1 1 calc R U
C23 C 0.1031(3) 0.7251(2) 0.9717(2) 0.0197(9) Uani 1 1 d . .
C24 C 0.1229(3) 0.7083(2) 1.0489(3) 0.0268(11) Uani 1 1 d . .
H24 H 0.1255 0.6699 1.0619 0.032 Uiso 1 1 calc R U
C25 C 0.1391(3) 0.7485(2) 1.1069(3) 0.0272(11) Uani 1 1 d . .
H25 H 0.1518 0.7373 1.1602 0.033 Uiso 1 1 calc R U
C26 C 0.1369(3) 0.8041(2) 1.0891(3) 0.0241(10) Uani 1 1 d . .
H26 H 0.1493 0.8311 1.1296 0.029 Uiso 1 1 calc R U
C27 C 0.1165(3) 0.8204(2) 1.0111(3) 0.0211(9) Uani 1 1 d . .
C28 C 0.0825(3) 0.6900(2) 0.8999(3) 0.0219(10) Uani 1 1 d . .
C29 C 0.0535(3) 0.71859(19) 0.8284(3) 0.0198(9) Uani 1 1 d . .
C30 C 0.0356(3) 0.68545(19) 0.7615(3) 0.0208(9) Uani 1 1 d . .
H30 H 0.0132 0.7026 0.7119 0.025 Uiso 1 1 calc R U
C31 C 0.0492(4) 0.6285(2) 0.7646(3) 0.0290(11) Uani 1 1 d . .
H31 H 0.0381 0.6077 0.7175 0.035 Uiso 1 1 calc R U
C32 C 0.0793(4) 0.6014(2) 0.8365(3) 0.0309(11) Uani 1 1 d . .
H32 H 0.0883 0.5622 0.8386 0.037 Uiso 1 1 calc R U
C33 C 0.0957(4) 0.6325(2) 0.9043(3) 0.0282(11) Uani 1 1 d . .
H33 H 0.1160 0.6148 0.9537 0.034 Uiso 1 1 calc R U
C34 C 0.1055(3) 0.8768(2) 0.9790(3) 0.0199(9) Uani 1 1 d . .
C35 C 0.0747(3) 0.88098(19) 0.8962(3) 0.0197(9) Uani 1 1 d . .
C36 C 0.0609(3) 0.9347(2) 0.8654(3) 0.0232(10) Uani 1 1 d . .
H36 H 0.0394 0.9395 0.8104 0.028 Uiso 1 1 calc R U
C37 C 0.0781(3) 0.9813(2) 0.9134(3) 0.0269(11) Uani 1 1 d . .
H37 H 0.0678 1.0173 0.8908 0.032 Uiso 1 1 calc R U
C38 C 0.1099(3) 0.9759(2) 0.9935(3) 0.0309(12) Uani 1 1 d . .
H38 H 0.1223 1.0081 1.0257 0.037 Uiso 1 1 calc R U
C39 C 0.1235(3) 0.9239(2) 1.0267(3) 0.0249(10) Uani 1 1 d . .
H39 H 0.1450 0.9200 1.0818 0.030 Uiso 1 1 calc R U
C40 C 0.0349(3) 0.87783(19) 0.6773(2) 0.0210(9) Uani 1 1 d . .
C41 C -0.0215(4) 0.9059(2) 0.6132(3) 0.0394(14) Uani 1 1 d . .
H41 H -0.0907 0.8989 0.5966 0.047 Uiso 1 1 calc R U
C42 C 0.0226(4) 0.9436(3) 0.5740(4) 0.0507(18) Uani 1 1 d . .
H42 H -0.0152 0.9625 0.5294 0.061 Uiso 1 1 calc R U
C43 C 0.1242(4) 0.9543(2) 0.6001(3) 0.0406(14) Uani 1 1 d . .
H43 H 0.1571 0.9801 0.5739 0.049 Uiso 1 1 calc R U
C44 C 0.1742(3) 0.9260(2) 0.6645(3) 0.0241(10) Uani 1 1 d . .
H44 H 0.2429 0.9335 0.6831 0.029 Uiso 1 1 calc R U
N5 N 0.7523(3) 0.80595(15) 0.3749(2) 0.0184(8) Uani 1 1 d . .
C45 C 0.8059(3) 0.85258(19) 0.3438(3) 0.0200(9) Uani 1 1 d . .
H45A H 0.8588 0.8362 0.3215 0.024 Uiso 1 1 calc R U
H45B H 0.8383 0.8765 0.3882 0.024 Uiso 1 1 calc R U
C46 C 0.7407(3) 0.8889(2) 0.2819(3) 0.0239(10) Uani 1 1 d . .
H46A H 0.7048 0.8654 0.2383 0.029 Uiso 1 1 calc R U
H46B H 0.6910 0.9083 0.3047 0.029 Uiso 1 1 calc R U
C47 C 0.8028(4) 0.9312(2) 0.2511(3) 0.0298(11) Uani 1 1 d . .
H47A H 0.8542 0.9116 0.2304 0.036 Uiso 1 1 calc R U
H47B H 0.8370 0.9553 0.2946 0.036 Uiso 1 1 calc R U
C48 C 0.7414(4) 0.9671(2) 0.1870(3) 0.0392(14) Uani 1 1 d . .
H48A H 0.7832 0.9966 0.1734 0.059 Uiso 1 1 calc R U
H48B H 0.6864 0.9837 0.2054 0.059 Uiso 1 1 calc R U
H48C H 0.7151 0.9442 0.1407 0.059 Uiso 1 1 calc R U
C49 C 0.6944(3) 0.76963(18) 0.3084(2) 0.0184(9) Uani 1 1 d . .
H49A H 0.6642 0.7385 0.3316 0.022 Uiso 1 1 calc R U
H49B H 0.6396 0.7921 0.2770 0.022 Uiso 1 1 calc R U
C50 C 0.7540(3) 0.7456(2) 0.2539(3) 0.0237(10) Uani 1 1 d . .
H50A H 0.7998 0.7167 0.2817 0.028 Uiso 1 1 calc R U
H50B H 0.7942 0.7752 0.2373 0.028 Uiso 1 1 calc R U
C51 C 0.6843(3) 0.7200(2) 0.1819(3) 0.0268(10) Uani 1 1 d . .
H51A H 0.7239 0.6977 0.1528 0.032 Uiso 1 1 calc R U
H51B H 0.6376 0.6946 0.1994 0.032 Uiso 1 1 calc R U
C52 C 0.6254(3) 0.7631(2) 0.1271(3) 0.0301(11) Uani 1 1 d . .
H52A H 0.5851 0.7445 0.0810 0.045 Uiso 1 1 calc R U
H52B H 0.6711 0.7891 0.1107 0.045 Uiso 1 1 calc R U
H52C H 0.5821 0.7834 0.1542 0.045 Uiso 1 1 calc R U
C53 C 0.8310(3) 0.77190(19) 0.4295(3) 0.0203(9) Uani 1 1 d . .
H53A H 0.8732 0.7974 0.4672 0.024 Uiso 1 1 calc R U
H53B H 0.8737 0.7542 0.3984 0.024 Uiso 1 1 calc R U
C54 C 0.7922(3) 0.7268(2) 0.4753(3) 0.0247(10) Uani 1 1 d . .
H54A H 0.7630 0.7439 0.5161 0.030 Uiso 1 1 calc R U
H54B H 0.7399 0.7051 0.4398 0.030 Uiso 1 1 calc R U
C55 C 0.8775(3) 0.6889(2) 0.5130(3) 0.0256(10) Uani 1 1 d . .
H55A H 0.9295 0.7113 0.5477 0.031 Uiso 1 1 calc R U
H55B H 0.9066 0.6727 0.4716 0.031 Uiso 1 1 calc R U
C56 C 0.8466(4) 0.6421(2) 0.5604(3) 0.0404(14) Uani 1 1 d . .
H56A H 0.9047 0.6196 0.5841 0.061 Uiso 1 1 calc R U
H56B H 0.7972 0.6187 0.5260 0.061 Uiso 1 1 calc R U
H56C H 0.8179 0.6578 0.6017 0.061 Uiso 1 1 calc R U
C57 C 0.6761(3) 0.8284(2) 0.4174(2) 0.0197(9) Uani 1 1 d . .
H57A H 0.6247 0.8489 0.3792 0.024 Uiso 1 1 calc R U
H57B H 0.6431 0.7965 0.4363 0.024 Uiso 1 1 calc R U
C58 C 0.7157(3) 0.8663(2) 0.4858(3) 0.0233(10) Uani 1 1 d . .
H58A H 0.7471 0.8992 0.4677 0.028 Uiso 1 1 calc R U
H58B H 0.7670 0.8465 0.5249 0.028 Uiso 1 1 calc R U
C59 C 0.6332(3) 0.8852(2) 0.5237(3) 0.0270(11) Uani 1 1 d . .
H59A H 0.6036 0.8523 0.5434 0.032 Uiso 1 1 calc R U
H59B H 0.5806 0.9035 0.4838 0.032 Uiso 1 1 calc R U
C60 C 0.6700(4) 0.9255(3) 0.5912(3) 0.0409(14) Uani 1 1 d . .
H60A H 0.6155 0.9344 0.6161 0.061 Uiso 1 1 calc R U
H60B H 0.6937 0.9596 0.5712 0.061 Uiso 1 1 calc R U
H60C H 0.7243 0.9083 0.6296 0.061 Uiso 1 1 calc R U
Cl1 Cl 0.70866(10) 0.89603(7) 0.83622(10) 0.0488(4) Uani 1 1 d . .
Cl2 Cl 0.81334(11) 0.98782(6) 0.78078(9) 0.0432(3) Uani 1 1 d . .
C61 C 0.8219(4) 0.9192(2) 0.8178(3) 0.0341(12) Uani 1 1 d . .
H61A H 0.8418 0.8939 0.7797 0.041 Uiso 1 1 calc R U
H61B H 0.8740 0.9177 0.8670 0.041 Uiso 1 1 calc R U

loop_
_atom_site_aniso_label
_atom_site_aniso_U_11
_atom_site_aniso_U_22
_atom_site_aniso_U_33
_atom_site_aniso_U_23
_atom_site_aniso_U_13
_atom_site_aniso_U_12
Pt1 0.01096(7) 0.02101(9) 0.02323(9) -0.00548(7) 0.00461(6) -0.00152(6)
Pt2 0.01178(7) 0.02028(9) 0.01592(8) -0.00139(6) 0.00374(6) -0.00060(6)
Tl 0.01065(7) 0.02591(9) 0.02000(9) -0.00165(7) 0.00351(6) -0.00007(7)
S1 0.0156(5) 0.0262(6) 0.0256(6) -0.0046(5) 0.0016(4) 0.0042(4)
S2 0.0146(5) 0.0261(6) 0.0193(5) 0.0009(4) 0.0015(4) -0.0037(4)
N1 0.0123(17) 0.036(2) 0.028(2) -0.0083(18) 0.0079(15) -0.0014(17)
N2 0.0167(17) 0.0191(19) 0.0185(18) -0.0021(15) 0.0034(14) 0.0011(15)
N3 0.0119(16) 0.029(2) 0.0140(18) -0.0024(15) 0.0038(13) 0.0012(15)
N4 0.0167(17) 0.0202(19) 0.022(2) -0.0009(15) 0.0040(14) 0.0023(15)
C1 0.013(2) 0.040(3) 0.034(3) -0.021(2) 0.0085(19) -0.005(2)
C2 0.018(2) 0.063(4) 0.039(3) -0.028(3) 0.013(2) -0.012(3)
C3 0.024(3) 0.085(5) 0.028(3) -0.024(3) 0.010(2) -0.020(3)
C4 0.026(3) 0.069(4) 0.023(3) -0.001(3) 0.008(2) -0.013(3)
C5 0.0101(19) 0.048(3) 0.029(3) -0.006(2) 0.0087(18) -0.005(2)
C6 0.013(2) 0.025(2) 0.040(3) -0.014(2) 0.0054(19) 0.0009(19)
C7 0.0109(19) 0.024(2) 0.037(3) -0.008(2) 0.0074(18) -0.0007(18)
C8 0.012(2) 0.025(3) 0.053(3) -0.004(2) 0.002(2) 0.0015(19)
C9 0.023(2) 0.025(3) 0.064(4) -0.001(3) 0.004(2) 0.002(2)
C10 0.020(2) 0.023(3) 0.085(5) -0.013(3) 0.003(3) 0.000(2)
C11 0.018(2) 0.042(3) 0.058(4) -0.026(3) 0.005(2) -0.003(2)
C12 0.014(2) 0.038(3) 0.027(3) 0.001(2) 0.0075(18) -0.003(2)
C13 0.0105(19) 0.028(3) 0.030(3) -0.001(2) 0.0063(17) -0.0004(18)
C14 0.018(2) 0.028(3) 0.037(3) -0.001(2) 0.0090(19) 0.000(2)
C15 0.024(2) 0.027(3) 0.057(4) 0.002(3) 0.014(2) -0.003(2)
C16 0.032(3) 0.035(3) 0.063(4) 0.022(3) 0.022(3) 0.005(3)
C17 0.024(2) 0.054(4) 0.035(3) 0.016(3) 0.010(2) 0.003(3)
C18 0.017(2) 0.019(2) 0.021(2) -0.0010(17) 0.0049(17) -0.0022(18)
C19 0.018(2) 0.025(2) 0.027(2) -0.0005(19) 0.0032(18) 0.0015(19)
C20 0.027(2) 0.028(3) 0.026(3) -0.007(2) 0.0008(19) -0.004(2)
C21 0.030(2) 0.019(2) 0.030(3) -0.0020(19) 0.012(2) -0.005(2)
C22 0.019(2) 0.021(2) 0.026(2) 0.0047(19) 0.0072(18) 0.0040(18)
C23 0.0130(19) 0.029(3) 0.018(2) 0.0019(18) 0.0051(16) 0.0038(18)
C24 0.020(2) 0.031(3) 0.030(3) 0.006(2) 0.0060(19) 0.004(2)
C25 0.019(2) 0.048(3) 0.015(2) 0.003(2) 0.0044(17) 0.001(2)
C26 0.015(2) 0.038(3) 0.019(2) -0.005(2) 0.0028(17) -0.002(2)
C27 0.0128(19) 0.032(3) 0.019(2) -0.0071(19) 0.0047(16) 0.0002(19)
C28 0.017(2) 0.026(2) 0.024(2) -0.0018(19) 0.0070(18) 0.0002(19)
C29 0.0148(19) 0.023(2) 0.022(2) 0.0003(18) 0.0068(16) -0.0028(18)
C30 0.020(2) 0.026(2) 0.018(2) 0.0002(18) 0.0078(17) -0.0022(19)
C31 0.028(2) 0.030(3) 0.032(3) -0.008(2) 0.013(2) -0.008(2)
C32 0.036(3) 0.020(2) 0.037(3) 0.000(2) 0.009(2) 0.003(2)
C33 0.028(2) 0.030(3) 0.028(3) 0.007(2) 0.008(2) 0.007(2)
C34 0.0101(18) 0.030(3) 0.021(2) -0.0062(19) 0.0070(16) -0.0001(18)
C35 0.0116(18) 0.025(2) 0.024(2) -0.0087(18) 0.0066(16) 0.0000(17)
C36 0.014(2) 0.026(3) 0.029(2) -0.004(2) 0.0056(17) 0.0024(19)
C37 0.019(2) 0.024(3) 0.040(3) -0.005(2) 0.012(2) 0.001(2)
C38 0.023(2) 0.031(3) 0.041(3) -0.018(2) 0.011(2) -0.002(2)
C39 0.018(2) 0.034(3) 0.023(2) -0.009(2) 0.0078(18) -0.001(2)
C40 0.018(2) 0.026(2) 0.019(2) -0.0030(18) 0.0033(17) 0.0012(19)
C41 0.019(2) 0.048(4) 0.045(3) 0.020(3) -0.007(2) -0.005(2)
C42 0.032(3) 0.057(4) 0.056(4) 0.040(3) -0.006(3) -0.007(3)
C43 0.036(3) 0.040(3) 0.044(3) 0.020(3) 0.006(2) -0.009(3)
C44 0.018(2) 0.023(2) 0.030(3) -0.003(2) 0.0056(18) -0.0021(19)
N5 0.0121(16) 0.0200(19) 0.024(2) 0.0030(15) 0.0058(14) 0.0003(14)
C45 0.017(2) 0.019(2) 0.023(2) 0.0013(18) 0.0044(17) -0.0014(18)
C46 0.020(2) 0.024(2) 0.028(3) 0.0064(19) 0.0061(19) 0.0004(19)
C47 0.027(2) 0.028(3) 0.033(3) 0.008(2) 0.004(2) 0.000(2)
C48 0.028(3) 0.041(3) 0.050(4) 0.020(3) 0.011(2) 0.008(2)
C49 0.0125(19) 0.019(2) 0.023(2) 0.0011(17) 0.0022(16) -0.0009(17)
C50 0.017(2) 0.029(3) 0.025(2) -0.004(2) 0.0043(18) 0.0025(19)
C51 0.021(2) 0.031(3) 0.028(3) -0.006(2) 0.0061(19) 0.003(2)
C52 0.022(2) 0.044(3) 0.025(3) -0.002(2) 0.0059(19) 0.003(2)
C53 0.0119(19) 0.023(2) 0.025(2) 0.0035(18) 0.0032(16) 0.0029(18)
C54 0.017(2) 0.030(3) 0.027(3) 0.009(2) 0.0057(18) 0.0018(19)
C55 0.017(2) 0.026(3) 0.032(3) 0.006(2) 0.0024(19) 0.0025(19)
C56 0.033(3) 0.037(3) 0.052(4) 0.022(3) 0.010(2) 0.011(3)
C57 0.0131(19) 0.028(2) 0.018(2) 0.0022(18) 0.0025(16) 0.0022(18)
C58 0.020(2) 0.028(3) 0.021(2) -0.0018(19) 0.0037(18) 0.0000(19)
C59 0.020(2) 0.035(3) 0.025(3) -0.001(2) 0.0030(19) 0.004(2)
C60 0.032(3) 0.045(3) 0.048(3) -0.014(3) 0.013(2) 0.003(3)
Cl1 0.0245(6) 0.0544(10) 0.0694(10) -0.0057(8) 0.0145(6) -0.0024(6)
Cl2 0.0459(8) 0.0296(7) 0.0491(8) -0.0009(6) 0.0004(6) 0.0035(6)
C61 0.022(2) 0.032(3) 0.047(3) -0.006(2) 0.007(2) 0.002(2)

loop_
_atom_type_symbol
_atom_type_description
_atom_type_scat_dispersion_real
_atom_type_scat_dispersion_imag
_atom_type_scat_source
C C 0.0033 0.0016 'International Tables Vol C Tables 4.2.6.8 and 6.1.1.4'
H H 0.0000 0.0000 'International Tables Vol C Tables 4.2.6.8 and 6.1.1.4'
N N 0.0061 0.0033 'International Tables Vol C Tables 4.2.6.8 and 6.1.1.4'
S S 0.1246 0.1234 'International Tables Vol C Tables 4.2.6.8 and 6.1.1.4'
Pt Pt -1.7033 8.3905 'International Tables Vol C Tables 4.2.6.8 and 6.1.1.4'
Tl Tl -2.8358 9.6688 'International Tables Vol C Tables 4.2.6.8 and 6.1.1.4'
Cl Cl 0.1484 0.1585 'International Tables Vol C Tables 4.2.6.8 and 6.1.1.4'

loop_
_geom_angle_atom_site_label_1
_geom_angle_atom_site_label_2
_geom_angle_atom_site_label_3
_geom_angle
N1 Pt1 C7 80.68(18)
N1 Pt1 C13 80.83(18)
C7 Pt1 C13 161.51(18)
N1 Pt1 S1 169.66(11)
C7 Pt1 S1 96.04(14)
C13 Pt1 S1 102.17(13)
N1 Pt1 Tl 102.72(10)
C7 Pt1 Tl 90.68(12)
C13 Pt1 Tl 93.39(12)
S1 Pt1 Tl 87.05(3)
N3 Pt2 C29 80.96(17)
N3 Pt2 C35 80.38(17)
C29 Pt2 C35 161.31(17)
N3 Pt2 S2 169.05(10)
C29 Pt2 S2 96.64(12)
C35 Pt2 S2 101.89(13)
N3 Pt2 Tl 99.70(10)
C29 Pt2 Tl 94.36(12)
C35 Pt2 Tl 87.79(11)
S2 Pt2 Tl 91.12(3)
N2 Tl N4 104.92(11)
N2 Tl Pt1 78.78(8)
N4 Tl Pt1 108.65(8)
N2 Tl Pt2 112.39(8)
N4 Tl Pt2 78.06(8)
Pt1 Tl Pt2 165.579(8)
C18 S1 Pt1 113.12(15)
C40 S2 Pt2 113.28(15)
C1 N1 C5 124.2(4)
C1 N1 Pt1 117.5(4)
C5 N1 Pt1 118.2(3)
C18 N2 C22 118.0(4)
C18 N2 Tl 117.8(3)
C22 N2 Tl 122.4(3)
C27 N3 C23 123.3(4)
C27 N3 Pt2 118.5(3)
C23 N3 Pt2 118.0(3)
C44 N4 C40 118.0(4)
C44 N4 Tl 120.0(3)
C40 N4 Tl 120.3(3)
N1 C1 C2 118.3(5)
N1 C1 C6 114.8(4)
C2 C1 C6 126.9(5)
C3 C2 C1 118.9(6)
C4 C3 C2 121.2(5)
C3 C4 C5 118.7(6)
N1 C5 C4 118.7(5)
N1 C5 C12 113.6(4)
C4 C5 C12 127.6(5)
C11 C6 C7 121.6(5)
C11 C6 C1 123.5(5)
C7 C6 C1 114.8(4)
C8 C7 C6 115.0(5)
C8 C7 Pt1 132.9(4)
C6 C7 Pt1 112.0(4)
C9 C8 C7 123.2(5)
C8 C9 C10 120.4(6)
C11 C10 C9 119.1(5)
C10 C11 C6 120.7(5)
C17 C12 C13 121.8(5)
C17 C12 C5 122.5(5)
C13 C12 C5 115.7(4)
C14 C13 C12 115.3(5)
C14 C13 Pt1 133.1(4)
C12 C13 Pt1 111.6(3)
C15 C14 C13 122.5(5)
C14 C15 C16 120.7(5)
C17 C16 C15 119.0(5)
C16 C17 C12 120.6(5)
N2 C18 C19 121.4(4)
N2 C18 S1 120.2(3)
C19 C18 S1 118.3(3)
C20 C19 C18 119.2(4)
C19 C20 C21 119.8(4)
C22 C21 C20 117.3(4)
N2 C22 C21 124.2(4)
N3 C23 C24 118.9(4)
N3 C23 C28 112.6(4)
C24 C23 C28 128.4(5)
C23 C24 C25 118.7(5)
C26 C25 C24 121.4(4)
C25 C26 C27 119.3(4)
N3 C27 C26 118.3(5)
N3 C27 C34 113.2(4)
C26 C27 C34 128.5(4)
C33 C28 C29 122.8(4)
C33 C28 C23 121.2(4)
C29 C28 C23 116.0(4)
C30 C29 C28 115.6(4)
C30 C29 Pt2 132.1(3)
C28 C29 Pt2 112.1(3)
C31 C30 C29 122.5(4)
C30 C31 C32 120.6(5)
C33 C32 C31 118.8(5)
C32 C33 C28 119.8(5)
C39 C34 C35 121.7(4)
C39 C34 C27 122.2(4)
C35 C34 C27 116.1(4)
C36 C35 C34 116.4(4)
C36 C35 Pt2 131.9(3)
C34 C35 Pt2 111.7(3)
C37 C36 C35 121.5(4)
C38 C37 C36 120.8(5)
C39 C38 C37 119.9(5)
C38 C39 C34 119.8(4)
N4 C40 C41 121.1(4)
N4 C40 S2 121.6(3)
C41 C40 S2 117.1(3)
C42 C41 C40 119.9(5)
C41 C42 C43 119.3(5)
C44 C43 C42 117.4(5)
N4 C44 C43 124.2(4)
C45 N5 C53 106.8(3)
C45 N5 C57 111.4(3)
C53 N5 C57 111.0(3)
C45 N5 C49 111.3(3)
C53 N5 C49 110.4(3)
C57 N5 C49 106.0(3)
N5 C45 C46 115.1(3)
C47 C46 C45 110.5(4)
C46 C47 C48 112.4(4)
C50 C49 N5 115.7(3)
C49 C50 C51 110.1(4)
C52 C51 C50 113.2(4)
N5 C53 C54 115.5(3)
C55 C54 C53 108.9(4)
C54 C55 C56 113.2(4)
C58 C57 N5 116.0(3)
C57 C58 C59 110.9(4)
C58 C59 C60 112.3(4)
Cl1 C61 Cl2 112.0(3)

loop_
_geom_bond_atom_site_label_1
_geom_bond_atom_site_label_2
_geom_bond_distance
Pt1 N1 1.997(4)
Pt1 C7 2.055(5)
Pt1 C13 2.061(5)
Pt1 S1 2.2876(11)
Pt1 Tl 2.8953(2)
Pt2 N3 1.995(3)
Pt2 C29 2.061(5)
Pt2 C35 2.071(4)
Pt2 S2 2.2836(11)
Pt2 Tl 2.9184(2)
Tl N2 2.671(4)
Tl N4 2.710(4)
S1 C18 1.752(5)
S2 C40 1.750(5)
N1 C1 1.343(6)
N1 C5 1.349(7)
N2 C18 1.346(5)
N2 C22 1.349(6)
N3 C27 1.357(6)
N3 C23 1.360(6)
N4 C44 1.345(6)
N4 C40 1.346(5)
C1 C2 1.400(7)
C1 C6 1.455(7)
C2 C3 1.385(9)
C3 C4 1.379(9)
C4 C5 1.393(7)
C5 C12 1.468(7)
C6 C11 1.393(7)
C6 C7 1.434(6)
C7 C8 1.398(7)
C8 C9 1.384(7)
C9 C10 1.385(8)
C10 C11 1.381(8)
C12 C17 1.396(7)
C12 C13 1.432(6)
C13 C14 1.402(7)
C14 C15 1.387(7)
C15 C16 1.391(8)
C16 C17 1.377(8)
C18 C19 1.403(6)
C19 C20 1.377(7)
C20 C21 1.396(7)
C21 C22 1.375(6)
C23 C24 1.381(6)
C23 C28 1.490(6)
C24 C25 1.385(7)
C25 C26 1.373(7)
C26 C27 1.390(6)
C27 C34 1.463(7)
C28 C33 1.396(7)
C28 C29 1.407(6)
C29 C30 1.395(6)
C30 C31 1.382(7)
C31 C32 1.397(7)
C32 C33 1.381(7)
C34 C39 1.398(6)
C34 C35 1.422(6)
C35 C36 1.399(6)
C36 C37 1.390(6)
C37 C38 1.382(7)
C38 C39 1.375(7)
C40 C41 1.390(6)
C41 C42 1.366(7)
C42 C43 1.400(7)
C43 C44 1.364(7)
N5 C45 1.515(5)
N5 C53 1.516(5)
N5 C57 1.527(5)
N5 C49 1.530(5)
C45 C46 1.520(6)
C46 C47 1.511(6)
C47 C48 1.516(6)
C49 C50 1.517(6)
C50 C51 1.533(6)
C51 C52 1.517(7)
C53 C54 1.521(6)
C54 C55 1.519(6)
C55 C56 1.521(7)
C57 C58 1.507(6)
C58 C59 1.519(6)
C59 C60 1.526(7)
Cl1 C61 1.764(5)
Cl2 C61 1.770(6)
